data_2006333
loop_
_publ_author_name
'van Hal, Jaap W.'
'Whitmire, Kenton H.'

_publ_section_title
;
 Bis[bis(triphenylphosphine)iminium]
 Di-\m-thio-bis[(pentasulfido)ferrate(III)]
;
_journal_issue 7
_journal_name_full 'Acta Crystallographica Section C'
_journal_page_first IUC9700008
_journal_paper_doi 10.1107/S0108270197099484
_journal_volume 53
_journal_year 1997
_chemical_formula_iupac
;
(C36 H30 N P2 )2 [Fe2 S12 ]
;
_chemical_formula_moiety
;
(C36 H30 N P2 )2 [Fe2 S12 ]
;
_chemical_formula_structural
;
((((C6H5)3 P)2 N) 2) (((S5Fe)S)2)
;
_chemical_formula_sum 'C72 H60 Fe2 N2 P4 S12'
_chemical_formula_weight 1573.52
_chemical_name_systematic
;
 Bis bistriphenylphosphineimine dodecasulfurdiirion
;
_space_group_IT_number 14
_symmetry_cell_setting monoclinic
_symmetry_space_group_name_Hall '-P 2ybc'
_symmetry_space_group_name_H-M 'P 1 21/c 1'
_audit_creation_method SHELXL
_cell_angle_alpha 90.00
_cell_angle_beta 94.26(3)
_cell_angle_gamma 90.00
_cell_formula_units_Z 2
_cell_length_a 11.379(2)
_cell_length_b 21.004(4)
_cell_length_c 15.488(3)
_cell_measurement_reflns_used 21
_cell_measurement_temperature 296(2)
_cell_measurement_theta_max 7.5
_cell_measurement_theta_min 3.5
_cell_volume 3691.5(12)
_computing_cell_refinement 'TEXSAN 5.0 (MSC, 1990)'
_computing_data_collection 'TEXSAN 5.0 (MSC, 1990)'
_computing_data_reduction 'TEXSAN 5.0 (MSC, 1990)'
_computing_molecular_graphics 'SHELXTL PLUS (Siemens, 1992)'
_computing_publication_material 'SHELXL-93 (Sheldrick, 1993)'
_computing_structure_refinement 'SHELXL-93 (Sheldrick, 1993)'
_computing_structure_solution 'SHELXS-86 (Sheldrick, 1990)'
_diffrn_ambient_temperature 296(2)
_diffrn_measurement_device 'Rigaku AFC5S'
_diffrn_measurement_method \w-scans
_diffrn_radiation_monochromator graphite
_diffrn_radiation_source 'normal-focus sealed tube'
_diffrn_radiation_type MoK\a
_diffrn_radiation_wavelength 0.71073
_diffrn_reflns_av_R_equivalents 0.0302
_diffrn_reflns_av_sigmaI/netI 0.0533
_diffrn_reflns_limit_h_max 12
_diffrn_reflns_limit_h_min 0
_diffrn_reflns_limit_k_max 22
_diffrn_reflns_limit_k_min 0
_diffrn_reflns_limit_l_max 18
_diffrn_reflns_limit_l_min -18
_diffrn_reflns_number 5192
_diffrn_reflns_theta_max 25.00
_diffrn_reflns_theta_min 2.04
_diffrn_standards_decay_% 0
_diffrn_standards_interval_count 150
_diffrn_standards_number 3
_exptl_absorpt_coefficient_mu 0.862
_exptl_absorpt_correction_type none
_exptl_crystal_colour black
_exptl_crystal_density_diffrn 1.416
_exptl_crystal_density_method 'not measured'
_exptl_crystal_description chunk
_exptl_crystal_F_000 1620
_exptl_crystal_size_max 0.50
_exptl_crystal_size_mid 0.30
_exptl_crystal_size_min 0.30
_refine_diff_density_max 0.342
_refine_diff_density_min -0.233
_refine_ls_extinction_method none
_refine_ls_goodness_of_fit_all 1.037
_refine_ls_goodness_of_fit_obs 1.071
_refine_ls_hydrogen_treatment constr
_refine_ls_matrix_type full
_refine_ls_number_parameters 415
_refine_ls_number_reflns 4865
_refine_ls_number_restraints 0
_refine_ls_restrained_S_all 1.143
_refine_ls_restrained_S_obs 1.071
_refine_ls_R_factor_all 0.0701
_refine_ls_R_factor_obs .0398
_refine_ls_shift/esd_max 0.000
_refine_ls_shift/esd_mean 0.000
_refine_ls_structure_factor_coef Fsqd
_refine_ls_weighting_details 'w=1/[\s^2^(Fo^2^)+(0.0412P)^2^+2.4083P] where P=(Fo^2^+2Fc^2^)/3'
_refine_ls_weighting_scheme calc
_refine_ls_wR_factor_all 0.1176
_refine_ls_wR_factor_obs .0946
_reflns_number_observed 3680
_reflns_number_total 4869
_reflns_observed_criterion >2sigma(I)
_cod_data_source_file qb0004.cif
_cod_data_source_block S12Fe2
_cod_depositor_comments
;
The following automatic conversions were performed:

'_refine_ls_weighting_scheme' value '
calc w=1/[\s^2^(Fo^2^)+(0.0412P)^2^+2.4083P] where
P=(Fo^2^+2Fc^2^)/3' was changed to 'calc'. New tag
'_refine_ls_weighting_details' was created. The value of the new tag
was set to 'w=1/[\s^2^(Fo^2^)+(0.0412P)^2^+2.4083P] where
P=(Fo^2^+2Fc^2^)/3'.

Automatic conversion script
Id: cif_fix_values 3143 2015-03-26 13:38:13Z robertas 
;
_cod_original_sg_symbol_H-M 'P 21/c'
_cod_database_code 2006333

loop_
_symmetry_equiv_pos_as_xyz
'x, y, z'
'-x, y+1/2, -z+1/2'
'-x, -y, -z'
'x, -y-1/2, z-1/2'

loop_
_atom_site_aniso_label
_atom_site_aniso_U_11
_atom_site_aniso_U_22
_atom_site_aniso_U_33
_atom_site_aniso_U_12
_atom_site_aniso_U_13
_atom_site_aniso_U_23
Fe1 .0463(4) .0437(4) .0378(3) -.0027(3) .0071(3) -.0038(3)
S1 .0560(7) .0552(7) .0421(6) -.0048(6) .0129(5) .0006(5)
S2 .0530(8) .0925(10) .0615(8) .0052(7) .0073(6) -.0004(7)
S3 .0965(11) .0735(10) .0842(10) .0305(8) .0330(9) .0134(8)
S4 .0896(11) .0889(11) .0693(9) .0171(9) .0211(8) .0303(8)
S5 .0687(8) .0483(7) .0682(8) -.0116(6) .0116(6) .0020(6)
S6 .0490(7) .0578(7) .0390(6) -.0010(6) .0008(5) -.0059(5)
N1 .051(2) .043(2) .034(2) .002(2) .001(2) -.006(2)
P1 .0396(6) .0380(6) .0281(5) -.0027(5) .0047(4) -.0015(4)
C111 .041(2) .043(2) .027(2) -.002(2) .008(2) -.001(2)
C112 .063(3) .058(3) .041(2) -.012(2) .001(2) .014(2)
C113 .079(4) .069(3) .055(3) .010(3) -.007(3) .025(3)
C114 .062(3) .091(4) .066(3) .009(3) -.017(3) .012(3)
C115 .044(3) .078(4) .071(3) -.006(3) -.009(2) .005(3)
C116 .048(3) .056(3) .043(2) .000(2) .002(2) .005(2)
C121 .037(2) .037(2) .038(2) -.005(2) .006(2) .002(2)
C122 .049(3) .068(3) .043(3) -.007(2) .007(2) -.005(2)
C123 .043(3) .096(4) .074(4) -.011(3) .005(3) -.006(3)
C124 .059(3) .080(4) .063(3) -.007(3) .026(3) -.001(3)
C125 .059(3) .089(4) .043(3) -.013(3) .018(2) -.001(2)
C126 .048(3) .072(3) .038(2) -.016(2) .008(2) -.002(2)
C131 .037(2) .037(2) .033(2) -.003(2) .003(2) .000(2)
C132 .072(3) .047(3) .039(2) .006(2) .000(2) .003(2)
C133 .089(4) .050(3) .046(3) -.006(3) .003(3) .016(2)
C134 .060(3) .035(3) .072(3) -.003(2) .003(3) .006(2)
C135 .118(5) .043(3) .071(4) -.003(3) .032(3) -.008(3)
C136 .122(5) .045(3) .050(3) -.013(3) .035(3) -.003(2)
P2 .0457(6) .0374(6) .0313(5) -.0015(5) .0027(5) -.0027(5)
C211 .049(3) .044(2) .035(2) -.004(2) .004(2) -.001(2)
C212 .072(3) .057(3) .053(3) -.005(3) -.005(3) -.014(2)
C213 .090(4) .075(4) .063(3) -.021(3) -.004(3) -.023(3)
C214 .077(4) .116(5) .049(3) -.028(4) -.014(3) -.002(3)
C215 .068(3) .085(4) .054(3) -.001(3) -.013(3) .017(3)
C216 .067(3) .056(3) .041(2) -.009(3) -.005(2) .008(2)
C221 .056(3) .036(2) .035(2) .001(2) .010(2) -.003(2)
C222 .051(3) .062(3) .044(2) -.005(2) .012(2) -.008(2)
C223 .060(3) .072(3) .071(3) -.013(3) .018(3) .000(3)
C224 .069(4) .078(4) .076(4) .005(3) .036(3) .015(3)
C225 .110(5) .083(4) .059(3) .000(4) .051(3) -.008(3)
C226 .100(4) .065(3) .056(3) -.013(3) .030(3) -.019(3)
C231 .048(3) .038(2) .044(2) -.004(2) -.002(2) .005(2)
C232 .051(3) .053(3) .080(3) -.001(2) .004(3) .010(3)
C233 .061(3) .059(3) .119(5) .002(3) -.013(3) .022(3)
C234 .091(4) .057(3) .088(4) -.011(3) -.027(4) .032(3)
C235 .092(4) .065(4) .065(3) -.015(3) -.002(3) .023(3)
C236 .059(3) .057(3) .059(3) -.008(2) .000(2) .007(2)

loop_
_atom_site_label
_atom_site_fract_x
_atom_site_fract_y
_atom_site_fract_z
_atom_site_U_iso_or_equiv
_atom_site_thermal_displace_type
_atom_site_calc_flag
_atom_site_refinement_flags
_atom_site_occupancy
_atom_site_disorder_group
_atom_site_type_symbol
Fe1 .94236(5) .04986(3) .53221(4) .0424(2) Uani d . 1 . Fe
S1 .79242(10) .04438(5) .62630(7) .0506(3) Uani d . 1 . S
S2 .65819(11) .08933(7) .55487(8) .0689(4) Uani d . 1 . S
S3 .70687(14) .18350(7) .54878(10) .0835(5) Uani d . 1 . S
S4 .82859(14) .18720(7) .45769(9) .0818(5) Uani d . 1 . S
S5 .98725(11) .15665(6) .51621(8) .0614(3) Uani d . 1 . S
S6 .90477(10) .00034(6) .40787(7) .0487(3) Uani d . 1 . S
N1 1.3528(3) .3438(2) .5410(2) .0426(8) Uani d . 1 . N
P1 1.33209(9) .30615(5) .45270(6) .0351(3) Uani d . 1 . P
C111 1.2017(3) .3283(2) .3878(2) .0367(9) Uani d . 1 . C
C112 1.1994(4) .3858(2) .3417(3) .0539(12) Uani d . 1 . C
H112 1.2670(4) .4107(2) .3417(3) .065 Uiso calc R 1 . H
C113 1.0971(5) .4056(3) .2964(3) .0683(14) Uani d . 1 . C
H113 1.0955(5) .4442(3) .2669(3) .082 Uiso calc R 1 . H
C114 .9979(5) .3686(3) .2945(3) .0740(15) Uani d . 1 . C
H114 .9299(5) .3814(3) .2621(3) .089 Uiso calc R 1 . H
C115 .9984(4) .3130(3) .3399(3) .0651(14) Uani d . 1 . C
H115 .9299(4) .2889(3) .3402(3) .078 Uiso calc R 1 . H
C116 1.0998(4) .2924(2) .3853(3) .0490(11) Uani d . 1 . C
H116 1.0997(4) .2538(2) .4147(3) .059 Uiso calc R 1 . H
C121 1.4533(3) .3182(2) .3863(2) .0374(9) Uani d . 1 . C
C122 1.5640(4) .3323(2) .4244(3) .0532(12) Uani d . 1 . C
H122 1.5743(4) .3378(2) .4841(3) .064 Uiso calc R 1 . H
C123 1.6591(4) .3384(3) .3750(3) .0707(15) Uani d . 1 . C
H123 1.7333(4) .3476(3) .4014(3) .085 Uiso calc R 1 . H
C124 1.6440(4) .3309(2) .2868(3) .0663(14) Uani d . 1 . C
H124 1.7081(4) .3357(2) .2534(3) .080 Uiso calc R 1 . H
C125 1.5364(4) .3165(2) .2480(3) .0630(13) Uani d . 1 . C
H125 1.5270(4) .3113(2) .1882(3) .076 Uiso calc R 1 . H
C126 1.4410(4) .3098(2) .2972(3) .0524(12) Uani d . 1 . C
H126 1.3677(4) .2994(2) .2705(3) .063 Uiso calc R 1 . H
C131 1.3272(3) .2225(2) .4762(2) .0358(9) Uani d . 1 . C
C132 1.3071(4) .2014(2) .5575(3) .0530(12) Uani d . 1 . C
H132 1.2953(4) .2307(2) .6011(3) .064 Uiso calc R 1 . H
C133 1.3040(4) .1369(2) .5752(3) .0620(13) Uani d . 1 . C
H133 1.2868(4) .1232(2) .6299(3) .074 Uiso calc R 1 . H
C134 1.3258(4) .0937(2) .5138(3) .0560(12) Uani d . 1 . C
H134 1.3247(4) .0504(2) .5263(3) .067 Uiso calc R 1 . H
C135 1.3492(5) .1140(2) .4334(3) .076(2) Uani d . 1 . C
H135 1.3649(5) .0844(2) .3911(3) .091 Uiso calc R 1 . H
C136 1.3498(5) .1780(2) .4143(3) .071(2) Uani d . 1 . C
H136 1.3657(5) .1913(2) .3591(3) .085 Uiso calc R 1 . H
P2 1.30417(9) .39674(5) .59977(6) .0381(3) Uani d . 1 . P
C211 1.4208(4) .4167(2) .6799(2) .0427(10) Uani d . 1 . C
C212 1.4357(4) .4782(2) .7121(3) .0611(13) Uani d . 1 . C
H212 1.3850(4) .5106(2) .6920(3) .073 Uiso calc R 1 . H
C213 1.5265(5) .4912(3) .7741(3) .076(2) Uani d . 1 . C
H213 1.5370(5) .5324(3) .7952(3) .092 Uiso calc R 1 . H
C214 1.6006(5) .4439(3) .8045(3) .082(2) Uani d . 1 . C
H214 1.6616(5) .4531(3) .8460(3) .098 Uiso calc R 1 . H
C215 1.5857(5) .3825(3) .7742(3) .0695(14) Uani d . 1 . C
H215 1.6356(5) .3502(3) .7957(3) .083 Uiso calc R 1 . H
C216 1.4964(4) .3693(2) .7119(3) .0549(12) Uani d . 1 . C
H216 1.4867(4) .3280(2) .6910(3) .066 Uiso calc R 1 . H
C221 1.1793(4) .3721(2) .6554(2) .0419(10) Uani d . 1 . C
C222 1.1031(4) .3261(2) .6219(3) .0518(11) Uani d . 1 . C
H222 1.1175(4) .3064(2) .5699(3) .062 Uiso calc R 1 . H
C223 1.0060(4) .3086(2) .6641(3) .0672(14) Uani d . 1 . C
H223 .9559(4) .2769(2) .6409(3) .081 Uiso calc R 1 . H
C224 .9831(5) .3376(3) .7395(4) .0729(15) Uani d . 1 . C
H224 .9166(5) .3262(3) .7674(4) .087 Uiso calc R 1 . H
C225 1.0572(5) .3830(3) .7743(3) .082(2) Uani d . 1 . C
H225 1.0414(5) .4023(3) .8263(3) .098 Uiso calc R 1 . H
C226 1.1558(5) .4008(2) .7331(3) .072(2) Uani d . 1 . C
H226 1.2062(5) .4319(2) .7574(3) .087 Uiso calc R 1 . H
C231 1.2624(4) .4685(2) .5415(3) .0435(10) Uani d . 1 . C
C232 1.1606(4) .5014(2) .5526(3) .0614(13) Uani d . 1 . C
H232 1.1110(4) .4878(2) .5940(3) .074 Uiso calc R 1 . H
C233 1.1309(5) .5547(2) .5031(4) .080(2) Uani d . 1 . C
H233 1.0619(5) .5768(2) .5113(4) .097 Uiso calc R 1 . H
C234 1.2044(6) .5747(3) .4416(4) .080(2) Uani d . 1 . C
H234 1.1840(6) .6098(3) .4073(4) .097 Uiso calc R 1 . H
C235 1.3068(5) .5429(3) .4311(3) .074(2) Uani d . 1 . C
H235 1.3564(5) .5569(3) .3899(3) .089 Uiso calc R 1 . H
C236 1.3374(4) .4903(2) .4807(3) .0587(12) Uani d . 1 . C
H236 1.4080(4) .4693(2) .4738(3) .070 Uiso calc R 1 . H

loop_
_atom_type_symbol
_atom_type_description
_atom_type_scat_dispersion_real
_atom_type_scat_dispersion_imag
_atom_type_scat_source
C C 0.0033 0.0016 'International Tables Vol C Tables 4.2.6.8 and 6.1.1.4'
H H 0.0000 0.0000 'International Tables Vol C Tables 4.2.6.8 and 6.1.1.4'
N N 0.0061 0.0033 'International Tables Vol C Tables 4.2.6.8 and 6.1.1.4'
P P 0.1023 0.0942 'International Tables Vol C Tables 4.2.6.8 and 6.1.1.4'
S S 0.1246 0.1234 'International Tables Vol C Tables 4.2.6.8 and 6.1.1.4'
Fe Fe 0.3463 0.8444 'International Tables Vol C Tables 4.2.6.8 and 6.1.1.4'

loop_
_geom_angle_atom_site_label_1
_geom_angle_atom_site_label_2
_geom_angle_atom_site_label_3
_geom_angle_site_symmetry_1
_geom_angle_site_symmetry_3
_geom_angle
_geom_angle_publ_flag
S6 Fe1 S6 3_756 . 103.93(5) y
S6 Fe1 S5 3_756 . 109.76(5) y
S6 Fe1 S5 . . 113.18(5) y
S6 Fe1 S1 3_756 . 107.94(5) y
S6 Fe1 S1 . . 114.85(5) y
S5 Fe1 S1 . . 107.00(5) y
S6 Fe1 Fe1 3_756 3_756 52.31(4) y
S6 Fe1 Fe1 . 3_756 51.61(4) y
S5 Fe1 Fe1 . 3_756 126.44(5) y
S1 Fe1 Fe1 . 3_756 126.26(5) y
S2 S1 Fe1 . . 101.00(6) y
S1 S2 S3 . . 105.98(8) y
S4 S3 S2 . . 105.42(8) y
S3 S4 S5 . . 107.46(8) y
S4 S5 Fe1 . . 98.94(7) y
Fe1 S6 Fe1 3_756 . 76.07(5) y
P2 N1 P1 . . 145.3(2) ?
N1 P1 C111 . . 114.8(2) ?
N1 P1 C131 . . 108.6(2) ?
C111 P1 C131 . . 109.4(2) ?
N1 P1 C121 . . 110.6(2) ?
C111 P1 C121 . . 106.3(2) ?
C131 P1 C121 . . 106.9(2) ?
C116 C111 C112 . . 118.1(4) ?
C116 C111 P1 . . 122.2(3) ?
C112 C111 P1 . . 119.6(3) ?
C113 C112 C111 . . 120.2(4) ?
C114 C113 C112 . . 120.2(5) ?
C115 C114 C113 . . 120.2(5) ?
C114 C115 C116 . . 120.3(5) ?
C115 C116 C111 . . 120.8(4) ?
C122 C121 C126 . . 118.2(4) ?
C122 C121 P1 . . 119.9(3) ?
C126 C121 P1 . . 121.7(3) ?
C123 C122 C121 . . 120.8(4) ?
C124 C123 C122 . . 119.8(5) ?
C125 C124 C123 . . 120.5(4) ?
C124 C125 C126 . . 119.9(4) ?
C125 C126 C121 . . 120.8(4) ?
C132 C131 C136 . . 118.2(4) ?
C132 C131 P1 . . 120.8(3) ?
C136 C131 P1 . . 120.8(3) ?
C131 C132 C133 . . 120.4(4) ?
C134 C133 C132 . . 120.7(4) ?
C133 C134 C135 . . 119.5(4) ?
C134 C135 C136 . . 120.5(5) ?
C131 C136 C135 . . 120.6(4) ?
N1 P2 C221 . . 113.7(2) ?
N1 P2 C211 . . 107.0(2) ?
C221 P2 C211 . . 107.8(2) ?
N1 P2 C231 . . 113.2(2) ?
C221 P2 C231 . . 107.1(2) ?
C211 P2 C231 . . 107.7(2) ?
C216 C211 C212 . . 119.0(4) ?
C216 C211 P2 . . 119.1(3) ?
C212 C211 P2 . . 121.9(3) ?
C213 C212 C211 . . 119.7(5) ?
C214 C213 C212 . . 120.5(5) ?
C213 C214 C215 . . 120.4(5) ?
C216 C215 C214 . . 119.5(5) ?
C215 C216 C211 . . 120.8(5) ?
C222 C221 C226 . . 118.4(4) ?
C222 C221 P2 . . 121.5(3) ?
C226 C221 P2 . . 120.1(3) ?
C221 C222 C223 . . 121.1(4) ?
C224 C223 C222 . . 120.0(5) ?
C225 C224 C223 . . 120.2(5) ?
C224 C225 C226 . . 120.5(5) ?
C225 C226 C221 . . 119.8(5) ?
C232 C231 C236 . . 119.0(4) ?
C232 C231 P2 . . 123.5(3) ?
C236 C231 P2 . . 117.5(3) ?
C231 C232 C233 . . 120.8(5) ?
C234 C233 C232 . . 119.6(5) ?
C235 C234 C233 . . 120.1(5) ?
C234 C235 C236 . . 120.6(5) ?
C235 C236 C231 . . 119.9(5) ?

loop_
_geom_bond_atom_site_label_1
_geom_bond_atom_site_label_2
_geom_bond_site_symmetry_2
_geom_bond_distance
_geom_bond_publ_flag
Fe1 S6 3_756 2.1816(13) y
Fe1 S6 . 2.2025(12) y
Fe1 S5 . 2.3178(14) y
Fe1 S1 . 2.3276(14) y
Fe1 Fe1 3_756 2.7014(12) y
S1 S2 . 2.049(2) y
S2 S3 . 2.058(2) y
S3 S4 . 2.051(2) y
S4 S5 . 2.061(2) y
S6 Fe1 3_756 2.1816(13) y
N1 P2 . 1.563(3) ?
N1 P1 . 1.583(3) ?
P1 C111 . 1.790(4) ?
P1 C131 . 1.796(4) ?
P1 C121 . 1.799(4) ?
C111 C116 . 1.383(5) ?
C111 C112 . 1.403(5) ?
C112 C113 . 1.378(6) ?
C113 C114 . 1.369(7) ?
C114 C115 . 1.364(7) ?
C115 C116 . 1.376(6) ?
C121 C122 . 1.383(5) ?
C121 C126 . 1.387(5) ?
C122 C123 . 1.377(6) ?
C123 C124 . 1.373(7) ?
C124 C125 . 1.358(6) ?
C125 C126 . 1.380(6) ?
C131 C132 . 1.370(5) ?
C131 C136 . 1.376(6) ?
C132 C133 . 1.383(6) ?
C133 C134 . 1.351(6) ?
C134 C135 . 1.360(6) ?
C135 C136 . 1.378(6) ?
P2 C221 . 1.792(4) ?
P2 C211 . 1.799(4) ?
P2 C231 . 1.803(4) ?
C211 C216 . 1.384(6) ?
C211 C212 . 1.390(6) ?
C212 C213 . 1.384(7) ?
C213 C214 . 1.364(7) ?
C214 C215 . 1.378(7) ?
C215 C216 . 1.377(6) ?
C221 C222 . 1.374(6) ?
C221 C226 . 1.390(6) ?
C222 C223 . 1.375(6) ?
C223 C224 . 1.360(7) ?
C224 C225 . 1.357(7) ?
C225 C226 . 1.383(7) ?
C231 C232 . 1.371(6) ?
C231 C236 . 1.393(6) ?
C232 C233 . 1.384(6) ?
C233 C234 . 1.378(8) ?
C234 C235 . 1.363(8) ?
C235 C236 . 1.376(7) ?
